data_2017315
loop_
_publ_author_name
'Poleti, Dejan'
'Karanovi\'c, Ljiljana'
'Dordjevi\'c, Tamara'
'Duri\<s, Katarina'

_publ_section_title
;
 Sodium citrate dihydrate doped with Mn^3+^ ions
;
_journal_coeditor_code SQ3205
_journal_issue 9
_journal_name_full 'Acta Crystallographica Section C'
_journal_page_first m355
_journal_page_last m357
_journal_paper_doi 10.1107/S0108270109030595
_journal_volume 65
_journal_year 2009
_chemical_formula_iupac '3Na +, 0.011Mn 3+, C6 H5 O7 3-, 2H2 O'
_chemical_formula_moiety '3(Na +), 0.011(Mn 3+), C6 H5 O7 3-, 2(H2 O)'
_chemical_formula_sum 'C6 H9 Mn0.011 Na3 O9'
_chemical_formula_weight 294.71
_chemical_name_systematic
;
trisodium(I) managnese(III) citrate(3-) dihydrate
;
_space_group_IT_number 15
_symmetry_cell_setting monoclinic
_symmetry_space_group_name_Hall '-C 2yc'
_symmetry_space_group_name_H-M 'C 1 2/c 1'
_atom_sites_solution_hydrogens difmap
_atom_sites_solution_primary direct
_atom_sites_solution_secondary difmap
_audit_creation_method 'WinGX routine CIF_UPDATE'
_cell_angle_alpha 90
_cell_angle_beta 103.5991(10)
_cell_angle_gamma 90
_cell_formula_units_Z 8
_cell_length_a 15.7072(3)
_cell_length_b 12.4989(2)
_cell_length_c 11.2710(2)
_cell_measurement_reflns_used 5321
_cell_measurement_temperature 295(2)
_cell_measurement_theta_max 32.577
_cell_measurement_theta_min 2.037
_cell_volume 2150.72(7)
_computing_cell_refinement 'HKL SCALEPACK (Otwinowski <i>et al</i>., 2003)'
_computing_data_collection 'COLLECT (Nonius, 2002)'
_computing_data_reduction
;
DENZO--SMN (Otwinowski & Minor, 1997; Otwinowski <i>et al</i>.,
2003)
;
_computing_molecular_graphics 'ATOMS (Dowty, 2000)'
_computing_publication_material 'publCIF (Westrip, 2009)'
_computing_structure_refinement 'SHELXL97 (Sheldrick, 2008) and WinGX (Farrugia, 1999)'
_computing_structure_solution 'SIR97 (Altomare <i>et al</i>., 1999)'
_diffrn_ambient_temperature 295(2)
_diffrn_measured_fraction_theta_full 0.994
_diffrn_measured_fraction_theta_max 0.994
_diffrn_measurement_device_type 'Nonius Kappa CCD diffractometer'
_diffrn_measurement_method '\f scans'
_diffrn_radiation_monochromator graphite
_diffrn_radiation_source 'fine-focus sealed tube'
_diffrn_radiation_type MoK\a
_diffrn_radiation_wavelength 0.71069
_diffrn_reflns_av_R_equivalents 0.0222
_diffrn_reflns_limit_h_max 20
_diffrn_reflns_limit_h_min -20
_diffrn_reflns_limit_k_max 16
_diffrn_reflns_limit_k_min -16
_diffrn_reflns_limit_l_max 15
_diffrn_reflns_limit_l_min -15
_diffrn_reflns_number 9936
_diffrn_reflns_theta_full 28.28
_diffrn_reflns_theta_max 28.28
_diffrn_reflns_theta_min 2.59
_diffrn_standards_decay_% 0
_exptl_absorpt_coefficient_mu 0.278
_exptl_absorpt_correction_T_max 0.9015
_exptl_absorpt_correction_T_min 0.8331
_exptl_absorpt_correction_type multi-scan
_exptl_absorpt_process_details
;
(DENZO--SMN; Otwinowski & Minor, 1997; Otwinowski <i>et al.</i>,
2003)
;
_exptl_crystal_colour brown
_exptl_crystal_density_diffrn 1.820
_exptl_crystal_density_method 'not measured'
_exptl_crystal_description prism
_exptl_crystal_F_000 1202.5
_exptl_crystal_size_max 0.68
_exptl_crystal_size_mid 0.64
_exptl_crystal_size_min 0.38
_refine_diff_density_max 0.701
_refine_diff_density_min -0.442
_refine_ls_extinction_coef 0.0047(6)
_refine_ls_extinction_expression Fc^*^=kFc[1+0.001xFc^2^\l^3^/sin(2\q)]^-1/4^
_refine_ls_extinction_method SHELXL97
_refine_ls_goodness_of_fit_ref 1.037
_refine_ls_hydrogen_treatment mixed
_refine_ls_matrix_type full
_refine_ls_number_parameters 202
_refine_ls_number_reflns 2661
_refine_ls_number_restraints 4
_refine_ls_restrained_S_all 1.037
_refine_ls_R_factor_all 0.0327
_refine_ls_R_factor_gt 0.0289
_refine_ls_shift/su_max 0.001
_refine_ls_shift/su_mean 0.000
_refine_ls_structure_factor_coef Fsqd
_refine_ls_weighting_details 'calc w=1/[\s^2^(Fo^2^)+(0.0404P)^2^+1.8573P] where P=(Fo^2^+2Fc^2^)/3'
_refine_ls_weighting_scheme calc
_refine_ls_wR_factor_gt 0.0769
_refine_ls_wR_factor_ref 0.0782
_reflns_number_gt 2508
_reflns_number_total 2661
_reflns_threshold_expression >2\s(I)
_cod_data_source_file sq3205.cif
_cod_data_source_block I
_cod_original_cell_volume 2150.71(7)
_cod_original_sg_symbol_H-M 'C 2/c'
_cod_database_code 2017315
_cod_database_fobs_code 2017315

loop_
_symmetry_equiv_pos_as_xyz
'x, y, z'
'-x, y, -z+1/2'
'x+1/2, y+1/2, z'
'-x+1/2, y+1/2, -z+1/2'
'-x, -y, -z'
'x, -y, z-1/2'
'-x+1/2, -y+1/2, -z'
'x+1/2, -y+1/2, z-1/2'

loop_
_atom_site_type_symbol
_atom_site_label
_atom_site_fract_x
_atom_site_fract_y
_atom_site_fract_z
_atom_site_U_iso_or_equiv
_atom_site_adp_type
_atom_site_calc_flag
_atom_site_refinement_flags
_atom_site_occupancy
_atom_site_disorder_assembly
_atom_site_disorder_group
Na Na1 0.39991(3) 0.49617(4) -0.10206(5) 0.02484(13) Uani d . 1 . .
Na Na2 0.38677(3) 0.32748(4) 0.17356(4) 0.02492(13) Uani d . 1 . .
Na Na3 0.31272(3) 0.07800(4) 0.12686(5) 0.02888(14) Uani d . 1 . .
O O1 0.32919(5) 0.34529(6) -0.04754(7) 0.02116(18) Uani d . 1 . .
O O2 0.24804(5) 0.23985(8) -0.18719(9) 0.0286(2) Uani d . 1 . .
O O3 0.68940(7) 0.06452(11) 0.06092(10) 0.0464(3) Uani d . 1 . .
O O4 0.59587(6) 0.09239(8) 0.17780(8) 0.0312(2) Uani d . 1 . .
O O5 0.52682(6) 0.37467(7) -0.06520(8) 0.0264(2) Uani d . 1 . .
O O6 0.52673(6) 0.34382(7) 0.12847(8) 0.02408(19) Uani d . 1 . .
O O7 0.43814(5) 0.16054(6) 0.07931(7) 0.01912(17) Uani d . 1 . .
H H7 0.4838(13) 0.1393(16) 0.1344(18) 0.045(5) Uiso d . 1 . .
O O8 0.35896(6) 0.51987(8) 0.18517(9) 0.0296(2) Uani d D 1 . .
H H8A 0.3926(13) 0.5595(16) 0.157(2) 0.059(6) Uiso d D 1 . .
H H8B 0.3056(7) 0.5365(15) 0.1539(17) 0.045(5) Uiso d D 1 . .
O O9 0.23669(7) -0.08802(8) 0.13221(9) 0.0319(2) Uani d D 1 . .
H H9A 0.2557(13) -0.1081(16) 0.0714(14) 0.051(6) Uiso d D 1 . .
H H9B 0.2431(14) -0.1386(12) 0.1841(15) 0.051(6) Uiso d D 1 . .
C C1 0.32028(7) 0.26728(8) -0.12038(9) 0.0172(2) Uani d . 1 . .
C C2 0.40138(7) 0.20529(9) -0.13208(10) 0.0203(2) Uani d . 1 . .
H H2A 0.3837(11) 0.1330(14) -0.1561(15) 0.030(4) Uiso d . 1 . .
H H2B 0.4229(11) 0.2418(14) -0.1944(17) 0.035(4) Uiso d . 1 . .
C C3 0.47450(7) 0.20323(8) -0.01584(9) 0.0161(2) Uani d . 1 . .
C C4 0.54984(7) 0.13189(9) -0.03640(10) 0.0209(2) Uani d . 1 . .
H H4A 0.5243(13) 0.0675(15) -0.0761(17) 0.040(5) Uiso d . 1 . .
H H4B 0.5811(12) 0.1667(14) -0.0893(17) 0.035(4) Uiso d . 1 . .
C C5 0.61742(8) 0.09578(10) 0.07771(11) 0.0234(2) Uani d . 1 . .
C C6 0.51200(6) 0.31647(9) 0.01859(10) 0.0172(2) Uani d . 1 . .
Mn Mn1 0.5 0.1768(10) 0.25 0.025 Uiso d SP 0.0224(8) . .

loop_
_atom_site_aniso_label
_atom_site_aniso_U_11
_atom_site_aniso_U_22
_atom_site_aniso_U_33
_atom_site_aniso_U_12
_atom_site_aniso_U_13
_atom_site_aniso_U_23
Na1 0.0208(2) 0.0202(2) 0.0307(3) -0.00324(17) 0.00030(18) 0.00327(18)
Na2 0.0192(2) 0.0308(3) 0.0246(2) -0.00394(18) 0.00482(18) -0.00540(18)
Na3 0.0179(2) 0.0291(3) 0.0379(3) -0.00172(18) 0.00300(19) 0.0039(2)
O1 0.0196(4) 0.0193(4) 0.0237(4) 0.0011(3) 0.0031(3) -0.0022(3)
O2 0.0149(4) 0.0354(5) 0.0326(5) -0.0019(3) -0.0002(3) -0.0087(4)
O3 0.0240(5) 0.0767(8) 0.0396(6) 0.0230(5) 0.0098(4) 0.0182(5)
O4 0.0249(4) 0.0450(5) 0.0225(4) 0.0088(4) 0.0033(3) 0.0056(4)
O5 0.0247(4) 0.0267(4) 0.0281(4) -0.0034(3) 0.0070(3) 0.0076(3)
O6 0.0240(4) 0.0253(4) 0.0223(4) -0.0069(3) 0.0040(3) -0.0052(3)
O7 0.0160(4) 0.0202(4) 0.0215(4) -0.0012(3) 0.0051(3) 0.0031(3)
O8 0.0226(4) 0.0351(5) 0.0300(5) 0.0007(4) 0.0038(3) 0.0072(4)
O9 0.0317(5) 0.0318(5) 0.0331(5) 0.0070(4) 0.0092(4) 0.0060(4)
C1 0.0149(5) 0.0185(5) 0.0174(5) -0.0003(4) 0.0025(4) 0.0030(4)
C2 0.0169(5) 0.0223(5) 0.0192(5) 0.0026(4) -0.0005(4) -0.0046(4)
C3 0.0138(4) 0.0174(5) 0.0166(4) 0.0009(4) 0.0026(3) 0.0001(4)
C4 0.0189(5) 0.0236(5) 0.0199(5) 0.0066(4) 0.0037(4) -0.0001(4)
C5 0.0182(5) 0.0264(6) 0.0245(5) 0.0046(4) 0.0030(4) 0.0031(4)
C6 0.0115(4) 0.0183(5) 0.0214(5) 0.0006(4) 0.0029(4) 0.0005(4)

loop_
_atom_type_symbol
_atom_type_description
_atom_type_scat_dispersion_real
_atom_type_scat_dispersion_imag
_atom_type_scat_source
C C 0.0033 0.0016 'International Tables Vol C Tables 4.2.6.8 and 6.1.1.4'
H H 0 0 'International Tables Vol C Tables 4.2.6.8 and 6.1.1.4'
O O 0.0106 0.006 'International Tables Vol C Tables 4.2.6.8 and 6.1.1.4'
Na Na 0.0362 0.0249 'International Tables Vol C Tables 4.2.6.8 and 6.1.1.4'
Mn Mn 0.3368 0.7283 'International Tables Vol C Tables 4.2.6.8 and 6.1.1.4'

loop_
_geom_angle_atom_site_label_1
_geom_angle_atom_site_label_2
_geom_angle_atom_site_label_3
_geom_angle_site_symmetry_1
_geom_angle_site_symmetry_3
_geom_angle
_geom_angle_publ_flag
O8 Na1 O1 6_565 . 99.60(4) ?
O8 Na1 O6 6_565 5_665 88.17(4) ?
O1 Na1 O6 . 5_665 171.96(4) ?
O8 Na1 O9 6_565 7 82.77(4) ?
O1 Na1 O9 . 7 87.63(4) ?
O6 Na1 O9 5_665 7 91.35(4) ?
O8 Na1 O5 6_565 . 97.85(4) ?
O1 Na1 O5 . . 82.78(3) ?
O6 Na1 O5 5_665 . 98.28(3) ?
O9 Na1 O5 7 . 170.36(4) ?
O8 Na1 O5 6_565 5_665 141.39(4) ?
O1 Na1 O5 . 5_665 118.45(3) ?
O6 Na1 O5 5_665 5_665 53.60(3) ?
O9 Na1 O5 7 5_665 92.01(4) ?
O5 Na1 O5 . 5_665 93.39(3) ?
O2 Na2 O6 7 2_655 107.71(4) ?
O2 Na2 O6 7 . 161.86(4) ?
O6 Na2 O6 2_655 . 80.63(4) ?
O2 Na2 O1 7 . 88.62(3) ?
O6 Na2 O1 2_655 . 163.04(4) ?
O6 Na2 O1 . . 85.05(3) ?
O2 Na2 O8 7 . 100.11(4) ?
O6 Na2 O8 2_655 . 86.22(3) ?
O6 Na2 O8 . . 96.45(4) ?
O1 Na2 O8 . . 86.42(3) ?
O2 Na2 O7 7 . 96.53(3) ?
O6 Na2 O7 2_655 . 107.41(3) ?
O6 Na2 O7 . . 65.39(3) ?
O1 Na2 O7 . . 74.27(3) ?
O8 Na2 O7 . . 154.13(4) ?
O4 Na3 O7 2_655 . 79.75(3) ?
O4 Na3 O1 2_655 7 129.21(4) ?
O7 Na3 O1 . 7 119.08(3) ?
O4 Na3 O9 2_655 . 104.00(4) ?
O7 Na3 O9 . . 144.90(4) ?
O1 Na3 O9 7 . 86.03(3) ?
O4 Na3 O2 2_655 7 82.48(4) ?
O7 Na3 O2 . 7 93.02(3) ?
O1 Na3 O2 7 7 52.11(3) ?
O9 Na3 O2 . 7 122.06(4) ?
O4 Na3 O3 2_655 5_655 131.79(4) ?
O7 Na3 O3 . 5_655 88.20(4) ?
O1 Na3 O3 7 5_655 97.45(3) ?
O9 Na3 O3 . 5_655 62.96(4) ?
O2 Na3 O3 7 5_655 145.13(4) ?
C1 O1 Na1 . . 116.01(7) ?
C1 O1 Na3 . 7 96.62(6) ?
Na1 O1 Na3 . 7 92.11(3) ?
C1 O1 Na2 . . 123.31(7) ?
Na1 O1 Na2 . . 104.79(3) ?
Na3 O1 Na2 7 . 120.22(4) ?
C1 O2 Na2 . 7 140.54(8) ?
C1 O2 Na3 . 7 86.55(7) ?
Na2 O2 Na3 7 7 84.50(3) ?
C5 O3 Na3 . 5_655 117.95(10) ?
C5 O4 Mn1 . . 133.33(18) ?
C5 O4 Na3 . 2_655 127.97(8) ?
C6 O5 Na1 . . 101.43(7) ?
C6 O5 Na1 . 5_665 86.67(7) ?
Na1 O5 Na1 . 5_665 86.61(3) ?
C6 O6 Na2 . 2_655 148.48(8) ?
C6 O6 Na1 . 5_665 95.09(7) ?
Na2 O6 Na1 2_655 5_665 90.17(3) ?
C6 O6 Na2 . . 102.86(7) ?
Na2 O6 Na2 2_655 . 98.50(4) ?
Na1 O6 Na2 5_665 . 127.04(4) ?
C6 O6 Mn1 . . 106.76(16) ?
Na2 O6 Mn1 2_655 . 63.44(9) ?
Na1 O6 Mn1 5_665 . 153.58(8) ?
Na2 O6 Mn1 . . 62.87(9) ?
C3 O7 Mn1 . . 120.38(19) ?
C3 O7 Na3 . . 145.37(7) ?
Mn1 O7 Na3 . . 93.99(15) ?
C3 O7 Na2 . . 103.15(6) ?
Mn1 O7 Na2 . . 68.8(3) ?
Na3 O7 Na2 . . 84.37(3) ?
C3 O7 H7 . . 103.9(13) ?
Na3 O7 H7 . . 107.0(13) ?
Na2 O7 H7 . . 103.8(13) ?
Na1 O8 Na2 6_566 . 87.78(4) ?
Na1 O8 H8A 6_566 . 113.4(16) ?
Na2 O8 H8A . . 114.9(16) ?
Na1 O8 H8B 6_566 . 116.8(13) ?
Na2 O8 H8B . . 112.7(13) ?
H8A O8 H8B . . 110(2) ?
Na1 O9 Na3 7 . 90.94(4) ?
Na1 O9 H9A 7 . 120.2(15) ?
Na3 O9 H9A . . 88.0(14) ?
Na1 O9 H9B 7 . 114.3(14) ?
Na3 O9 H9B . . 132.9(14) ?
H9A O9 H9B . . 109(2) ?
O2 C1 O1 . . 123.30(10) ?
O2 C1 C2 . . 117.80(10) ?
O1 C1 C2 . . 118.85(9) ?
C1 C2 C3 . . 114.22(9) ?
C1 C2 H2A . . 108.0(10) ?
C3 C2 H2A . . 109.5(10) ?
C1 C2 H2B . . 105.4(10) ?
C3 C2 H2B . . 108.2(10) ?
H2A C2 H2B . . 111.5(14) ?
O7 C3 C2 . . 107.28(8) ?
O7 C3 C4 . . 110.63(8) ?
C2 C3 C4 . . 109.27(9) ?
O7 C3 C6 . . 110.40(8) ?
C2 C3 C6 . . 111.42(9) ?
C4 C3 C6 . . 107.84(8) ?
C5 C4 C3 . . 116.71(9) ?
C5 C4 H4A . . 106.0(11) ?
C3 C4 H4A . . 107.6(12) ?
C5 C4 H4B . . 107.5(11) ?
C3 C4 H4B . . 110.7(11) ?
H4A C4 H4B . . 108.0(15) ?
O3 C5 O4 . . 124.79(11) ?
O3 C5 C4 . . 115.95(11) ?
O4 C5 C4 . . 119.07(10) ?
O6 C6 O5 . . 124.14(10) ?
O6 C6 C3 . . 117.94(9) ?
O5 C6 C3 . . 117.91(9) ?
O7 Mn1 O4 2_655 2_655 78.83(18) ?
O7 Mn1 O4 2_655 . 95.2(2) ?
O7 Mn1 O6 2_655 2_655 70.6(2) ?
O4 Mn1 O6 2_655 2_655 88.87(13) ?
O4 Mn1 O4 2_655 . 121.2(6) y
O4 Mn1 O6 . . 88.87(13) y
O4 Mn1 O6 . 2_655 144.4(3) y
O6 Mn1 O6 2_655 . 72.3(3) y
O6 Mn1 O7 . . 70.6(2) y
O7 Mn1 O7 2_655 . 168.0(7) y
O7 Mn1 O4 . 2_655 95.2(2) y
O7 Mn1 O4 . . 78.83(18) y
O7 Mn1 O6 . 2_655 120.1(4) y

loop_
_geom_bond_atom_site_label_1
_geom_bond_atom_site_label_2
_geom_bond_site_symmetry_2
_geom_bond_distance
_geom_bond_publ_flag
Na1 O8 6_565 2.3408(11) ?
Na1 O1 . 2.3428(9) ?
Na1 O6 5_665 2.3617(9) ?
Na1 O9 7 2.3864(11) ?
Na1 O5 . 2.4623(10) ?
Na1 O5 5_665 2.5425(10) ?
Na2 O2 7 2.3169(10) ?
Na2 O6 2_655 2.3326(9) ?
Na2 O6 . 2.3787(10) ?
Na2 O1 . 2.4531(9) ?
Na2 O8 . 2.4531(11) ?
Na2 O7 . 2.5566(9) ?
Na3 O4 2_655 2.3355(10) ?
Na3 O7 . 2.3934(9) ?
Na3 O1 7 2.3979(9) ?
Na3 O9 . 2.4020(11) ?
Na3 O2 7 2.6195(11) ?
Na3 O3 5_655 2.7606(14) ?
O1 C1 . 1.2611(13) ?
O2 C1 . 1.2531(13) ?
O3 C5 . 1.2519(15) ?
O4 C5 . 1.2525(15) ?
O5 C6 . 1.2565(14) ?
O6 C6 . 1.2528(14) ?
O7 C3 . 1.4315(12) ?
O7 H7 . 0.87(2) ?
O8 H8A . 0.841(10) ?
O8 H8B . 0.854(9) ?
O9 H9A . 0.847(9) ?
O9 H9B . 0.851(9) ?
C1 C2 . 1.5230(15) ?
C2 C3 . 1.5259(14) ?
C2 H2A . 0.965(17) ?
C2 H2B . 0.963(19) ?
C3 C4 . 1.5421(14) ?
C3 C6 . 1.5470(15) ?
C4 C5 . 1.5306(15) ?
C4 H4A . 0.961(19) ?
C4 H4B . 0.961(19) ?
Mn1 Na2 . 2.594(9) y
Mn1 O4 . 2.150(6) y
Mn1 O6 . 2.585(10) y
Mn1 O7 . 1.9514(15) y
Mn1 H7 . 1.35(2) y

loop_
_geom_hbond_atom_site_label_D
_geom_hbond_atom_site_label_H
_geom_hbond_atom_site_label_A
_geom_hbond_site_symmetry_A
_geom_hbond_distance_DH
_geom_hbond_distance_HA
_geom_hbond_distance_DA
_geom_hbond_angle_DHA
_geom_hbond_publ_flag
O7 H7 O4 1_555 0.872(18) 1.81(2) 2.6080(10) 151(2) ?
O8 H8A O5 5_665 0.84(2) 1.99(2) 2.8150(10) 167(2) ?
O8 H8B O3 3_455 0.854(11) 1.912(12) 2.7590(10) 171.0(10) ?
O9 H9A O3 5_655 0.847(19) 1.968(19) 2.713(2) 146(2) ?
O9 H9B O2 6_556 0.851(16) 1.912(17) 2.7580(10) 172(2) ?
